data_2016565
loop_
_publ_author_name
'Rukiah, Mwaffak'
'Al-Ktaifani, Mahmoud'

_publ_section_title
;
 Poly[(\m~2~-2,2-dimethylpropane-1,3-diyl
 diisocyanide)-\m~2~-nitrato-silver(I)]: a powder study
;
_journal_coeditor_code SK3191
_journal_issue 4
_journal_name_full 'Acta Crystallographica Section C'
_journal_page_first m170
_journal_page_last m172
_journal_paper_doi 10.1107/S0108270108005143
_journal_volume 64
_journal_year 2008
_chemical_formula_iupac '[Ag (N O3) (C7 H10 N2)]'
_chemical_formula_moiety 'C7 H10 Ag1 N3 O3'
_chemical_formula_sum 'C7 H10 Ag N3 O3'
_chemical_formula_weight 292
_chemical_name_systematic
;Poly[(\m~2~-2,2-dimethylpropane-1,3-diyl
 diisocyanide)-\m~2~-nitrato-silver(I)]
;
_space_group_IT_number 61
_symmetry_cell_setting orthorhombic
_symmetry_space_group_name_Hall '-P 2ac 2ab'
_symmetry_space_group_name_H-M 'P b c a'
_cell_angle_alpha 90
_cell_angle_beta 90
_cell_angle_gamma 90
_cell_formula_units_Z 8
_cell_length_a 16.8649(8)
_cell_length_b 16.5864(9)
_cell_length_c 7.4838(4)
_cell_measurement_temperature 295
_cell_volume 2093.43(19)
_computing_cell_refinement 'JANA2000 (Pet\<r\'i\<cek <i>et al.</i>,  2000)'
_computing_data_collection 'WinXpow (Stoe & Cie, 1999)'
_computing_data_reduction 'WinXpow (Stoe & Cie, 1999)'
_computing_molecular_graphics 'PLATON (Spek, 2003)'
_computing_publication_material 'JANA2000 (Pet\<r\'i\<cek <i>et al.</i>,  2000)'
_computing_structure_refinement 'JANA2000 (Pet\<r\'i\<cek <i>et al.</i>,  2000)'
_computing_structure_solution 'FOX (Favre-Nicolin & \<Cern\'y, 2002)'
_diffrn_ambient_temperature 295
_diffrn_measurement_device_type 'Stoe STADI P transmission'
_diffrn_radiation_monochromator 'Curved Ge 111'
_diffrn_radiation_type 'Cu K\a1'
_diffrn_radiation_wavelength 1.5406
_exptl_absorpt_coefficient_mu 15.388
_exptl_absorpt_correction_T_max 0.3999
_exptl_absorpt_correction_T_min 0.3702
_exptl_absorpt_correction_type cylinder
_exptl_absorpt_process_details '(JANA2000; Pet\<r\'i\<cek <i>et al.</i>,  2000)'
_exptl_crystal_density_diffrn 1.8526
_exptl_crystal_F_000 1152
_refine_diff_density_max 0.18
_refine_diff_density_min -0.22
_refine_ls_extinction_method none
_refine_ls_goodness_of_fit_all 1.27
_refine_ls_hydrogen_treatment constr
_refine_ls_number_parameters 92
_refine_ls_number_restraints 18
_refine_ls_R_factor_all 0.0252
_refine_ls_R_factor_gt 0.0251
_refine_ls_shift/su_max 0.0477
_refine_ls_shift/su_mean 0.0038
_refine_ls_structure_factor_coef Inet
_refine_ls_weighting_details mesur
_refine_ls_weighting_scheme sigma
_refine_ls_wR_factor_gt 0.0164
_refine_ls_wR_factor_ref 0.0164
_cod_data_source_file sk3191.cif
_cod_data_source_block I
_cod_original_formula_sum 'C7 H10 Ag1 N3 O3'
_cod_database_code 2016565

loop_
_symmetry_equiv_pos_site_id
_symmetry_equiv_pos_as_xyz
1 x,y,z
2 1/2+x,y,1/2-z
3 1/2-x,1/2+y,z
4 -x,1/2+y,1/2-z
5 -x,-y,-z
6 1/2-x,-y,1/2+z
7 1/2+x,1/2-y,-z
8 x,1/2-y,1/2+z

loop_
_atom_site_type_symbol
_atom_site_label
_atom_site_fract_x
_atom_site_fract_y
_atom_site_fract_z
_atom_site_U_iso_or_equiv
_atom_site_adp_type
_atom_site_calc_flag
_atom_site_occupancy
Ag Ag1 0.09520(7) 0.18220(5) 0.44903(12) 0.0617(4) Uani d 1
C C1 0.1759(5) 0.1075(5) 0.5817(13) 0.051(3) Uiso d 1
C C2 0.2987(4) 0.0472(6) 0.7379(13) 0.064(3) Uiso d 1
C C3 0.3761(5) 0.0873(5) 0.6642(11) 0.071(5) Uiso d 1
C C4 0.4442(5) 0.0569(6) 0.7734(11) 0.074(3) Uiso d 1
C C5 0.3881(8) 0.0751(4) 0.4685(11) 0.074(3) Uiso d 1
C C6 0.3634(4) 0.1790(4) 0.7096(12) 0.064(3) Uiso d 1
C C7 0.4880(4) 0.2599(6) 0.6156(14) 0.051(3) Uiso d 1
N N1 0.2023(2) 0.1719(4) 0.0604(9) 0.066(5) Uiso d 1
N N2 0.2283(4) 0.0752(5) 0.6449(10) 0.042(3) Uiso d 1
N N3 0.4337(4) 0.2246(4) 0.6586(10) 0.042(3) Uiso d 1
O O1 0.1327(3) 0.1588(4) 0.1165(5) 0.086(5) Uani d 1
O O2 0.2140(3) 0.2239(3) -0.0552(10) 0.083(4) Uani d 1
O O3 0.2594(3) 0.1347(4) 0.1265(9) 0.071(4) Uani d 1
H H2a 0.293579 0.058888 0.865773 0.0769 Uiso d 1
H H2b 0.302691 -0.01149 0.726593 0.0769 Uiso d 1
H H4a 0.493665 0.071062 0.715105 0.0888 Uiso d 1
H H4b 0.442494 0.081313 0.891131 0.0888 Uiso d 1
H H4c 0.440567 -0.001195 0.784637 0.0888 Uiso d 1
H H5a 0.367111 0.121072 0.403919 0.0888 Uiso d 1
H H5b 0.360617 0.026578 0.430855 0.0888 Uiso d 1
H H5c 0.444262 0.069634 0.443597 0.0888 Uiso d 1
H H6a 0.317359 0.199359 0.643755 0.0769 Uiso d 1
H H6b 0.35413 0.185028 0.838188 0.0769 Uiso d 1

loop_
_atom_site_aniso_label
_atom_site_aniso_U_11
_atom_site_aniso_U_22
_atom_site_aniso_U_33
_atom_site_aniso_U_12
_atom_site_aniso_U_13
_atom_site_aniso_U_23
_atom_site_aniso_type_symbol
Ag1 0.0343(6) 0.0663(7) 0.0844(8) 0.0038(10) -0.0031(10) 0.0031(9) Ag
O1 0.041(7) 0.158(10) 0.060(7) 0.004(7) 0.013(5) 0.026(6) O
O3 0.071(7) 0.067(7) 0.076(8) 0.028(6) 0.014(6) 0.009(6) O
O2 0.132(8) 0.045(7) 0.073(8) 0.009(6) 0.032(8) 0.004(7) O

loop_
_atom_type_symbol
_atom_type_scat_dispersion_real
_atom_type_scat_dispersion_imag
_atom_type_scat_source
Ag 0.127 4.323 'International Tables Vol C Tables  4.2.6.8 and 6.1.1.4'
C 0.019 0.010 'International Tables Vol C Tables  4.2.6.8 and 6.1.1.4'
N 0.033 0.019 'International Tables Vol C Tables  4.2.6.8 and 6.1.1.4'
O 0.052 0.034 'International Tables Vol C Tables  4.2.6.8 and 6.1.1.4'
H 0.000 0.000 'International Tables Vol C Tables  4.2.6.8 and 6.1.1.4'

loop_
_geom_angle_atom_site_label_1
_geom_angle_atom_site_label_2
_geom_angle_atom_site_label_3
_geom_angle_site_symmetry_1
_geom_angle_site_symmetry_3
_geom_angle
_geom_angle_publ_flag
C1 Ag1 C7 . 7_456 159.9(3) yes
C1 Ag1 O1 . . 102.1(2) yes
C1 Ag1 O2 . 8_555 81.7(3) yes
C7 Ag1 O1 7_456 . 93.2(2) yes
C7 Ag1 O2 7_456 8_555 113.3(3) yes
O1 Ag1 O2 . 8_555 83.6(2) yes
Ag1 C1 N2 . . 169.3(7) yes
C1 N2 C2 . . 170.3(9) yes
N2 C2 C3 . . 112.1(7) no
N2 C2 H2a . . 109.4 no
N2 C2 H2b . . 109.4 no
H2a C2 H2b . . 106.7 no
C2 C3 C4 . . 107.7(6) no
C2 C3 C5 . . 113.7(7) no
C2 C3 C6 . . 102.7(6) no
C4 C3 C5 . . 112.6(8) no
C4 C3 C6 . . 108.1(7) no
C5 C3 C6 . . 111.4(6) no
H4a C4 H4b . . 109.3 no
H4a C4 H4c . . 109.6 no
H4b C4 H4c . . 109.3 no
C3 C6 N3 . . 109.5(6) no
C3 C6 H6a . . 109.3 no
C3 C6 H6b . . 109.6 no
N3 C6 H6a . . 109.4 no
N3 C6 H6b . . 109.5 no
H6a C6 H6b . . 109.5 no
C6 N3 C7 . . 178.7(8) yes
Ag1 C7 N3 7_556 . 174.6(7) yes
O1 N1 O3 . . 120.0(6) no
O1 N1 O2 . . 120.0(5) no
O3 N1 O2 . . 120.0(5) no
Ag1 O1 N1 . . 121.2(4) no
Ag1 O2 N1 8_554 . 107.1(4) no

loop_
_geom_bond_atom_site_label_1
_geom_bond_atom_site_label_2
_geom_bond_site_symmetry_2
_geom_bond_distance
_geom_bond_publ_flag
Ag1 C1 . 2.092(8) yes
Ag1 C7 7_456 2.104(8) yes
Ag1 O1 . 2.597(4) yes
Ag1 O2 8_555 2.538(5) yes
C1 N2 . 1.136(11) yes
N2 C2 . 1.452(10) yes
C2 C3 . 1.566(11) no
C2 H2a . 0.979 no
C2 H2b . 0.979 no
C3 C4 . 1.496(12) no
C3 C5 . 1.487(11) no
C3 C6 . 1.574(11) no
C4 H4a . 0.969 no
C4 H4b . 0.973 no
C4 H4c . 0.970 no
C5 H5a . 0.972 no
C5 H5b . 0.972 no
C5 H5c . 0.970 no
C6 N3 . 1.457(10) yes
C6 H6a . 0.981 no
C6 H6b . 0.977 no
N3 C7 . 1.134(10) yes
N1 O1 . 1.265(6) no
N1 O3 . 1.246(8) no
N1 O2 . 1.236(9) no

loop_
_geom_torsion_atom_site_label_1
_geom_torsion_atom_site_label_2
_geom_torsion_atom_site_label_3
_geom_torsion_atom_site_label_4
_geom_torsion
_geom_torsion_publ_flag
N2 C2 C3 C4 177.8(7) yes
N2 C2 C3 C5 -56.5(10) yes
N2 C2 C3 C6 63.7(8) yes
C2 C3 C6 N3 176.5(6) yes
C4 C3 C6 N3 62.7(8) yes
C5 C3 C6 N3 -61.6(9) yes
